data_7110281
loop_
_publ_author_name
'Kanegawa, Shinji'
'Karasawa, Satoru'
'Nakano, Motohiro'
'Koga, Noboru'

_publ_section_title
;
 Magnetic behavior of
 tetrakis[4-(N-tert-butyl-N-oxylamino)pyridine]bis(isocyanato-N)cobalt(II)
 in frozen solution
;
_journal_coden_ASTM CHCOFS
_journal_issue 15
_journal_name_full
;
 Chemical Communications (Cambridge, United Kingdom)
;
_journal_page_first 1750
_journal_page_last 1751
_journal_paper_doi 10.1039/b403524k
_journal_year 2004
_chemical_formula_moiety 'C38 H52 Co N10 O6, C4 H10 O'
_chemical_formula_sum 'C42 H62 Co N10 O7'
_chemical_formula_weight 877.95
_space_group_IT_number 14
_symmetry_cell_setting monoclinic
_symmetry_Int_Tables_number 14
_symmetry_space_group_name_Hall '-P 2ybc'
_symmetry_space_group_name_H-M 'P 1 21/c 1'
_audit_creation_date 2003-06-09
_audit_creation_method 'by CrystalStructure v3.00'
_cell_angle_alpha 90
_cell_angle_beta 64.19(2)
_cell_angle_gamma 90
_cell_formula_units_Z 2
_cell_length_a 11.892(4)
_cell_length_b 18.244(7)
_cell_length_c 11.950(3)
_cell_measurement_reflns_used 12940
_cell_measurement_temperature 123.1
_cell_measurement_theta_max 27.5
_cell_measurement_theta_min 3.4
_cell_volume 2334.0(14)
_computing_cell_refinement Unknown
_computing_data_collection Unknown
_computing_data_reduction CrystalStructure
_computing_publication_material 'CrystalStructure Ver. 3.00'
_computing_structure_refinement CRYSTALS
_computing_structure_solution SIR92
_diffrn_measured_fraction_theta_full 0.9955
_diffrn_measured_fraction_theta_max 0.9955
_diffrn_radiation_type 'Mo K\a'
_diffrn_radiation_wavelength 0.7107
_diffrn_reflns_av_R_equivalents 0.109
_diffrn_reflns_limit_h_max 15
_diffrn_reflns_limit_h_min -14
_diffrn_reflns_limit_k_max 23
_diffrn_reflns_limit_k_min -23
_diffrn_reflns_limit_l_max 15
_diffrn_reflns_limit_l_min -15
_diffrn_reflns_number 21554
_diffrn_reflns_theta_full 27.49
_diffrn_reflns_theta_max 27.49
_exptl_absorpt_coefficient_mu 0.425
_exptl_absorpt_correction_type none
_exptl_crystal_colour dark
_exptl_crystal_density_diffrn 1.249
_exptl_crystal_density_method 'not measured'
_exptl_crystal_description block
_exptl_crystal_F_000 934.00
_exptl_crystal_size_max 0.30
_exptl_crystal_size_mid 0.30
_exptl_crystal_size_min 0.20
_refine_diff_density_max 1.17
_refine_diff_density_min -0.68
_refine_ls_extinction_method none
_refine_ls_goodness_of_fit_ref 0.637
_refine_ls_hydrogen_treatment refall
_refine_ls_number_parameters 292
_refine_ls_number_reflns 3081
_refine_ls_R_factor_gt 0.0490
_refine_ls_shift/su_max 0.0090
_refine_ls_structure_factor_coef Fsqd
_refine_ls_weighting_details 'w = 1.0'
_refine_ls_weighting_scheme unit
_refine_ls_wR_factor_ref 0.1400
_reflns_number_gt 2137
_reflns_number_total 5338
_reflns_threshold_expression F^2^>2.0\s(F^2^)
_cod_data_source_file b403524ksup1.cif
_cod_data_source_block 4CoOCN
_cod_original_cell_volume 2333.7(1)
_cod_database_code 7110281

loop_
_symmetry_equiv_pos_as_xyz
x,y,z
-x,-y,-z
-x,y+1/2,-z+1/2
x,-y+1/2,z+1/2

loop_
_atom_site_label
_atom_site_type_symbol
_atom_site_fract_x
_atom_site_fract_y
_atom_site_fract_z
_atom_site_U_iso_or_equiv
_atom_site_adp_type
_atom_site_occupancy
_atom_site_symmetry_multiplicity
_atom_site_calc_flag
_atom_site_refinement_flags
Co1 Co 0.5000 0.0000 1.0000 0.0245(2) Uani 1.00 1 d .
O1 O -0.0865(5) 0.1189(3) 1.0543(7) 0.098(2) Uani 1.00 1 d .
O2 O 0.7002(4) -0.1756(2) 0.4225(4) 0.041(1) Uani 1.00 1 d .
O3 O 0.6761(4) 0.2074(2) 0.8211(4) 0.047(1) Uani 1.00 1 d .
O4 O 0.042(2) 0.002(1) 0.504(2) 0.144(7) Uiso 0.50 1 d P
N1 N 0.3283(4) 0.0573(2) 1.0227(4) 0.031(1) Uani 1.00 1 d .
N2 N 0.0076(5) 0.1612(3) 1.0271(5) 0.050(2) Uani 1.00 1 d .
N3 N 0.5197(4) -0.0558(2) 0.8286(4) 0.029(1) Uani 1.00 1 d .
N4 N 0.5862(4) -0.1543(2) 0.4853(4) 0.030(1) Uani 1.00 1 d .
N5 N 0.6080(4) 0.0865(2) 0.8979(4) 0.031(1) Uani 1.00 1 d .
C1 C 0.2266(6) 0.0207(3) 1.0344(6) 0.045(2) Uani 1.00 1 d .
C2 C 0.1203(6) 0.0537(3) 1.0373(7) 0.055(2) Uani 1.00 1 d .
C3 C 0.1168(5) 0.1296(3) 1.0271(6) 0.041(2) Uani 1.00 1 d .
C4 C 0.2203(5) 0.1690(3) 1.0201(5) 0.035(2) Uani 1.00 1 d .
C5 C 0.3213(5) 0.1308(3) 1.0179(5) 0.031(1) Uani 1.00 1 d .
C6 C -0.0031(7) 0.2394(3) 0.9928(7) 0.043(2) Uani 1.00 1 d .
C7 C -0.1256(6) 0.2457(4) 0.9804(7) 0.062(2) Uani 1.00 1 d .
C8 C -0.0128(6) 0.2884(4) 1.1005(6) 0.051(2) Uani 1.00 1 d .
C9 C 0.1052(6) 0.2591(4) 0.8699(6) 0.063(2) Uani 1.00 1 d .
C10 C 0.6281(5) -0.0478(3) 0.7260(5) 0.033(1) Uani 1.00 1 d .
C11 C 0.6523(5) -0.0792(3) 0.6125(5) 0.033(1) Uani 1.00 1 d .
C12 C 0.5598(5) -0.1205(3) 0.6012(5) 0.027(1) Uani 1.00 1 d .
C13 C 0.4475(5) -0.1310(3) 0.7070(5) 0.030(1) Uani 1.00 1 d .
C14 C 0.4335(5) -0.0978(3) 0.8167(5) 0.032(1) Uani 1.00 1 d .
C15 C 0.5117(5) -0.1458(3) 0.4108(5) 0.030(1) Uani 1.00 1 d .
C16 C 0.5807(5) -0.0892(3) 0.3096(5) 0.039(2) Uani 1.00 1 d .
C17 C 0.5101(6) -0.2207(3) 0.3547(5) 0.040(2) Uani 1.00 1 d .
C18 C 0.3791(5) -0.1192(3) 0.4905(5) 0.036(2) Uani 1.00 1 d .
C19 C 0.6412(5) 0.1460(3) 0.8592(5) 0.028(1) Uani 1.00 1 d .
C20 C 0.105(2) 0.029(1) 0.715(2) 0.122(6) Uiso 0.67 1 d P
C21 C 0.042(1) 0.0156(7) 0.565(1) 0.062(3) Uiso 0.67 1 d P
C22 C 0.006(1) -0.003(1) 0.661(1) 0.098(4) Uiso 0.67 1 d P
H1 H 0.2273(6) -0.0312(3) 1.0415(6) 0.060(2) Uiso 1.00 1 c .
H2 H 0.0500(6) 0.0250(3) 1.0467(7) 0.077(3) Uiso 1.00 1 c .
H3 H 0.2207(5) 0.2211(3) 1.0168(5) 0.045(2) Uiso 1.00 1 c .
H4 H 0.3915(5) 0.1581(3) 1.0126(5) 0.039(2) Uiso 1.00 1 c .
H5 H -0.1361(6) 0.2945(4) 0.9592(7) 0.081(3) Uiso 1.00 1 c .
H6 H -0.1236(6) 0.2132(4) 0.9174(7) 0.081(3) Uiso 1.00 1 c .
H7 H -0.1932(6) 0.2329(4) 1.0574(7) 0.081(3) Uiso 1.00 1 c .
H8 H 0.0592(6) 0.2820(4) 1.1147(6) 0.059(2) Uiso 1.00 1 c .
H9 H -0.0188(6) 0.3382(4) 1.0806(6) 0.059(2) Uiso 1.00 1 c .
H10 H -0.0852(6) 0.2752(4) 1.1733(6) 0.059(2) Uiso 1.00 1 c .
H11 H 0.1817(6) 0.2529(4) 0.8758(6) 0.076(3) Uiso 1.00 1 c .
H12 H 0.1041(6) 0.2279(4) 0.8066(6) 0.076(3) Uiso 1.00 1 c .
H13 H 0.0973(6) 0.3086(4) 0.8500(6) 0.076(3) Uiso 1.00 1 c .
H14 H 0.6912(5) -0.0186(3) 0.7324(5) 0.043(2) Uiso 1.00 1 c .
H15 H 0.7312(5) -0.0731(3) 0.5430(5) 0.041(2) Uiso 1.00 1 c .
H16 H 0.3824(5) -0.1598(3) 0.7035(5) 0.039(2) Uiso 1.00 1 c .
H17 H 0.3575(5) -0.1054(3) 0.8890(5) 0.040(2) Uiso 1.00 1 c .
H18 H 0.6631(5) -0.1060(3) 0.2592(5) 0.048(2) Uiso 1.00 1 c .
H19 H 0.5377(5) -0.0823(3) 0.2596(5) 0.048(2) Uiso 1.00 1 c .
H20 H 0.5844(5) -0.0440(3) 0.3474(5) 0.048(2) Uiso 1.00 1 c .
H21 H 0.4718(6) -0.2556(3) 0.4193(5) 0.053(2) Uiso 1.00 1 c .
H22 H 0.4646(6) -0.2177(3) 0.3064(5) 0.053(2) Uiso 1.00 1 c .
H23 H 0.5936(6) -0.2354(3) 0.3033(5) 0.053(2) Uiso 1.00 1 c .
H24 H 0.3821(5) -0.0740(3) 0.5285(5) 0.047(2) Uiso 1.00 1 c .
H25 H 0.3368(5) -0.1125(3) 0.4397(5) 0.047(2) Uiso 1.00 1 c .
H26 H 0.3358(5) -0.1545(3) 0.5530(5) 0.047(2) Uiso 1.00 1 c .

loop_
_atom_site_aniso_label
_atom_site_aniso_U_11
_atom_site_aniso_U_22
_atom_site_aniso_U_33
_atom_site_aniso_U_12
_atom_site_aniso_U_13
_atom_site_aniso_U_23
Co1 0.0319(5) 0.0207(4) 0.0266(5) 0.0004(5) -0.0179(4) -0.0010(5)
O1 0.068(4) 0.051(3) 0.217(7) -0.010(3) -0.099(5) 0.004(4)
O2 0.040(2) 0.048(2) 0.041(2) 0.017(2) -0.024(2) -0.016(2)
O3 0.048(3) 0.033(2) 0.059(3) -0.011(2) -0.022(2) 0.016(2)
N1 0.035(2) 0.031(2) 0.034(2) -0.000(2) -0.020(2) -0.003(2)
N2 0.051(3) 0.037(3) 0.083(4) 0.004(2) -0.048(3) -0.005(3)
N3 0.037(2) 0.024(2) 0.028(2) -0.001(2) -0.017(2) 0.002(2)
N4 0.038(3) 0.028(2) 0.032(2) 0.008(2) -0.022(2) -0.006(2)
N5 0.036(2) 0.030(2) 0.031(2) -0.001(2) -0.018(2) -0.002(2)
C1 0.050(4) 0.032(3) 0.070(4) 0.003(3) -0.042(3) -0.007(3)
C2 0.056(4) 0.039(3) 0.097(5) 0.000(3) -0.058(4) -0.010(4)
C3 0.041(3) 0.036(3) 0.059(4) 0.009(3) -0.033(3) -0.010(3)
C4 0.039(3) 0.030(3) 0.044(3) 0.003(2) -0.025(3) -0.003(2)
C5 0.029(3) 0.032(3) 0.036(3) -0.001(2) -0.019(2) -0.003(2)
C6 0.041(3) 0.046(3) 0.049(3) 0.015(3) -0.027(3) -0.009(3)
C7 0.056(4) 0.069(5) 0.079(5) 0.022(4) -0.044(4) -0.007(4)
C8 0.042(4) 0.051(4) 0.056(4) 0.011(3) -0.017(3) -0.013(3)
C9 0.057(4) 0.087(6) 0.045(4) 0.022(4) -0.021(3) 0.005(4)
C10 0.033(3) 0.030(3) 0.045(3) 0.001(2) -0.026(3) -0.004(2)
C11 0.033(3) 0.035(3) 0.034(3) 0.002(2) -0.016(2) -0.001(2)
C12 0.040(3) 0.021(2) 0.029(3) 0.005(2) -0.023(2) -0.004(2)
C13 0.040(3) 0.023(2) 0.034(3) -0.006(2) -0.021(2) 0.003(2)
C14 0.043(3) 0.028(3) 0.029(3) -0.005(2) -0.020(2) -0.000(2)
C15 0.042(3) 0.026(3) 0.029(3) 0.002(2) -0.023(2) -0.003(2)
C16 0.047(3) 0.035(3) 0.039(3) -0.001(3) -0.022(3) 0.006(3)
C17 0.056(4) 0.032(3) 0.045(3) 0.004(3) -0.035(3) -0.009(3)
C18 0.041(3) 0.042(3) 0.035(3) 0.004(3) -0.026(3) -0.001(2)
C19 0.026(3) 0.032(3) 0.025(3) 0.003(2) -0.012(2) -0.003(2)

loop_
_atom_type_symbol
_atom_type_description
_atom_type_scat_dispersion_real
_atom_type_scat_dispersion_imag
_atom_type_scat_source
C C 0.006 0.003
;
International Tables for Crystallography
(1992, Vol. C, Tables 4.2.6.8 and 6.1.1.4)
;
H H 0.000 0.000
;
International Tables for Crystallography
(1992, Vol. C, Table 6.1.1.4)
;
O O 0.017 0.010
;
International Tables for Crystallography
(1992, Vol. C, Tables 4.2.6.8 and 6.1.1.4)
;
N N 0.011 0.006
;
International Tables for Crystallography
(1992, Vol. C, Tables 4.2.6.8 and 6.1.1.4)
;
Co Co 0.339 1.112
;
International Tables for Crystallography
(1992, Vol. C, Tables 4.2.6.8 and 6.1.1.4)
;

loop_
_geom_angle_atom_site_label_1
_geom_angle_atom_site_label_2
_geom_angle_atom_site_label_3
_geom_angle
_geom_angle_publ_flag
N1 Co1 N3 92.97(15) yes
N1 Co1 N5 90.85(16) yes
N3 Co1 N5 90.97(16) yes
C21 O4 C22 25.1(17) yes
Co1 N1 C1 121.6(4) yes
Co1 N1 C5 122.6(3) yes
C1 N1 C5 115.7(5) yes
O1 N2 C3 117.0(5) yes
O1 N2 C6 118.2(5) yes
C3 N2 C6 124.8(5) yes
Co1 N3 C10 117.9(3) yes
Co1 N3 C14 125.9(3) yes
C10 N3 C14 116.2(4) yes
O2 N4 C12 115.3(4) yes
O2 N4 C15 115.1(4) yes
C12 N4 C15 126.3(4) yes
Co1 N5 C19 162.1(4) yes
N1 C1 C2 124.1(5) yes
N1 C1 H1 117.7(7) no
C2 C1 H1 118.3(8) no
C1 C2 C3 119.4(6) yes
C1 C2 H2 120.7(8) no
C3 C2 H2 119.9(8) no
N2 C3 C2 117.8(5) yes
N2 C3 C4 124.9(5) yes
C2 C3 C4 117.3(5) yes
C3 C4 C5 118.5(5) yes
C3 C4 H3 120.4(7) no
C5 C4 H3 121.0(7) no
N1 C5 C4 124.9(5) yes
N1 C5 H4 117.1(6) no
C4 C5 H4 118.0(7) no
N2 C6 C7 107.1(5) yes
N2 C6 C8 108.0(5) yes
C7 C6 C8 108.2(5) yes
N2 C6 C9 110.6(5) yes
C7 C6 C9 109.3(6) yes
C8 C6 C9 113.4(6) yes
C6 C7 H5 109.7(9) no
C6 C7 H6 109.6(9) no
H5 C7 H6 109.5(1) no
C6 C7 H7 109.1(9) no
H5 C7 H7 109.5(1) no
H6 C7 H7 109.5(1) no
C6 C8 H8 109.6(8) no
C6 C8 H9 109.5(8) no
H8 C8 H9 109.5(9) no
C6 C8 H10 109.2(8) no
H8 C8 H10 109.5(9) no
H9 C8 H10 109.5(9) no
C6 C9 H11 109.7(9) no
C6 C9 H12 109.2(8) no
H11 C9 H12 109.5(1) no
C6 C9 H13 109.4(9) no
H11 C9 H13 109.5(1) no
H12 C9 H13 109.5(1) no
N3 C10 C11 123.8(5) yes
N3 C10 H14 117.7(6) no
C11 C10 H14 118.5(7) no
C10 C11 C12 119.0(5) yes
C10 C11 H15 120.9(7) no
C12 C11 H15 120.1(7) no
N4 C12 C11 118.8(5) yes
N4 C12 C13 122.7(4) yes
C11 C12 C13 118.3(4) yes
C12 C13 C14 118.0(5) yes
C12 C13 H16 120.8(7) no
C14 C13 H16 121.2(7) no
N3 C14 C13 124.7(5) yes
N3 C14 H17 117.2(6) no
C13 C14 H17 118.1(7) no
N4 C15 C16 106.5(4) yes
N4 C15 C17 106.8(4) yes
C16 C15 C17 111.2(4) yes
N4 C15 C18 112.1(4) yes
C16 C15 C18 109.4(4) yes
C17 C15 C18 110.6(5) yes
C15 C16 H18 109.5(7) no
C15 C16 H19 109.7(7) no
H18 C16 H19 109.5(8) no
C15 C16 H20 109.3(7) no
H18 C16 H20 109.5(8) no
H19 C16 H20 109.5(8) no
C15 C17 H21 109.6(7) no
C15 C17 H22 109.6(7) no
H21 C17 H22 109.5(8) no
C15 C17 H23 109.2(7) no
H21 C17 H23 109.5(8) no
H22 C17 H23 109.5(8) no
C15 C18 H24 109.3(7) no
C15 C18 H25 109.5(7) no
H24 C18 H25 109.5(8) no
C15 C18 H26 109.6(7) no
H24 C18 H26 109.5(8) no
H25 C18 H26 109.5(8) no
O3 C19 N5 178.8(5) yes
O4 C21 C22 137.8(28) yes
O4 C22 C20 120.4(13) yes
O4 C22 C21 17.0(12) yes
C20 C22 C21 105.9(15) yes

loop_
_geom_bond_atom_site_label_1
_geom_bond_atom_site_label_2
_geom_bond_distance
_geom_bond_publ_flag
Co1 N1 2.203(4) yes
Co1 N3 2.207(4) yes
Co1 N5 2.064(4) yes
O1 N2 1.279(7) yes
O2 N4 1.290(5) yes
O3 C19 1.213(6) yes
O4 C21 0.76(2) yes
O4 C22 1.73(2) yes
N1 C1 1.335(7) yes
N1 C5 1.346(7) yes
N2 C3 1.421(7) yes
N2 C6 1.505(7) yes
N3 C10 1.345(7) yes
N3 C14 1.336(6) yes
N4 C12 1.421(6) yes
N4 C15 1.512(6) yes
N5 C19 1.179(6) yes
C1 C2 1.386(8) yes
C1 H1 0.950(8) no
C2 C3 1.393(8) yes
C2 H2 0.95(1) no
C3 C4 1.396(8) yes
C4 C5 1.379(7) yes
C4 H3 0.950(7) no
C5 H4 0.950(8) no
C6 C7 1.531(8) yes
C6 C8 1.530(8) yes
C6 C9 1.516(9) yes
C7 H5 0.95(1) no
C7 H6 0.95(1) no
C7 H7 0.95(1) no
C8 H8 0.95(1) no
C8 H9 0.950(9) no
C8 H10 0.95(1) no
C9 H11 0.95(1) no
C9 H12 0.95(1) no
C9 H13 0.95(1) no
C10 C11 1.382(7) yes
C10 H14 0.950(8) no
C11 C12 1.387(7) yes
C11 H15 0.95(1) no
C12 C13 1.396(7) yes
C13 C14 1.387(7) yes
C13 H16 0.950(8) no
C14 H17 0.95(1) no
C15 C16 1.529(7) yes
C15 C17 1.526(7) yes
C15 C18 1.523(7) yes
C16 H18 0.95(1) no
C16 H19 0.95(1) no
C16 H20 0.950(8) no
C17 H21 0.950(9) no
C17 H22 0.95(1) no
C17 H23 0.95(1) no
C18 H24 0.950(8) no
C18 H25 0.95(1) no
C18 H26 0.950(9) no
C20 C22 1.68(2) yes
C21 C22 1.096(16) yes

loop_
_geom_contact_atom_site_label_1
_geom_contact_atom_site_label_2
_geom_contact_site_symmetry_2
_geom_contact_distance
_geom_contact_publ_flag
Co1 N1 . 2.203(4) yes
Co1 N1 2_657 2.203(4) yes
Co1 N3 . 2.207(4) yes
Co1 N3 2_657 2.207(4) yes
Co1 N5 . 2.064(4) yes
Co1 N5 2_657 2.064(4) yes
Co1 C1 . 3.118(6) yes
Co1 C1 2_657 3.118(6) yes
Co1 C5 . 3.141(5) yes
Co1 C5 2_657 3.141(5) yes
Co1 C10 . 3.075(5) yes
Co1 C10 2_657 3.075(5) yes
Co1 C14 . 3.180(5) yes
Co1 C14 2_657 3.180(5) yes
Co1 C19 . 3.206(5) yes
Co1 C19 2_657 3.206(5) yes
Co1 H1 . 3.11(3) no
Co1 H1 2_657 3.11(3) no
Co1 H4 . 3.14(2) no
Co1 H4 2_657 3.14(2) no
Co1 H14 . 3.0(1) no
Co1 H14 2_657 3.0(1) no
Co1 H17 . 3.21(4) no
Co1 H17 2_657 3.21(4) no
Co1 H19 1_556 3.65(8) no
Co1 H19 2_656 3.65(8) no
O1 N2 . 1.279(7) yes
O1 C1 2_557 3.453(8) yes
O1 C2 . 2.659(8) yes
O1 C2 2_557 3.414(8) yes
O1 C3 . 2.303(7) yes
O1 C4 . 3.607(7) yes
O1 C6 . 2.391(8) yes
O1 C7 . 2.589(9) yes
O1 C8 . 3.324(8) yes
O1 C9 . 3.49(1) yes
O1 C13 2_557 3.994(8) yes
O1 C14 2_557 3.743(8) yes
O1 C20 2_557 3.801(19) yes
O1 H1 2_557 2.89(4) no
O1 H2 . 2.33(2) no
O1 H2 2_557 2.84(2) no
O1 H3 . 3.95(4) no
O1 H5 . 3.53(4) no
O1 H6 . 2.54(3) no
O1 H7 . 2.43(2) no
O1 H8 . 3.67(4) no
O1 H10 . 3.19(3) no
O1 H11 . 3.8(1) no
O1 H12 . 3.5(1) no
O1 H16 2_557 3.5(3) no
O1 H17 2_557 3.0(1) no
O2 N4 . 1.290(5) yes
O2 C4 3_646 3.157(7) yes
O2 C5 3_646 3.590(7) yes
O2 C8 3_646 3.666(7) yes
O2 C9 2_656 3.584(8) yes
O2 C11 . 2.728(6) yes
O2 C12 . 2.292(6) yes
O2 C13 . 3.514(7) yes
O2 C15 . 2.368(6) yes
O2 C16 . 2.827(6) yes
O2 C17 . 2.834(6) yes
O2 C18 . 3.687(6) yes
O2 C20 2_656 3.441(18) yes
O2 H3 3_646 2.4(6) no
O2 H4 3_646 3.2(4) no
O2 H8 3_646 2.8(9) no
O2 H9 3_646 3.8(9) no
O2 H11 2_656 3.5(5) no
O2 H11 3_646 3.5(5) no
O2 H12 2_656 2.9(4) no
O2 H13 2_656 3.9(5) no
O2 H15 . 2.48(2) no
O2 H16 . 3.8(2) no
O2 H18 . 2.52(2) no
O2 H19 . 3.70(6) no
O2 H20 . 3.09(3) no
O2 H21 . 3.10(3) no
O2 H22 . 3.71(6) no
O2 H23 . 2.53(3) no
O2 H24 . 3.90(7) no
O2 H26 . 3.9(1) no
O3 N4 3_656 3.895(6) yes
O3 N5 . 2.391(6) yes
O3 C7 1_655 3.686(8) yes
O3 C7 4_654 3.809(9) yes
O3 C8 4_654 3.486(8) yes
O3 C13 3_656 3.375(6) yes
O3 C17 2_656 3.664(7) yes
O3 C17 3_656 3.764(7) yes
O3 C18 3_656 3.771(7) yes
O3 C19 . 1.213(6) yes
O3 H1 2_657 4.0(2) no
O3 H4 . 3.3(1) no
O3 H5 1_655 3.7(2) no
O3 H5 4_654 3.9(2) no
O3 H6 1_655 3.1(2) no
O3 H7 1_655 3.8(4) no
O3 H7 4_654 3.0(4) no
O3 H9 4_654 3.6(4) no
O3 H10 4_654 2.6(5) no
O3 H16 3_656 2.57(9) no
O3 H17 2_657 3.80(6) no
O3 H19 2_656 3.8(2) no
O3 H21 3_656 2.9(2) no
O3 H22 2_656 2.7(2) no
O3 H25 2_656 3.6(3) no
O3 H26 3_656 2.9(2) no
O4 C8 4_554 3.96(3) yes
O4 C10 2_656 3.77(2) yes
O4 C11 2_656 3.559(19) yes
O4 C20 . 2.96(3) yes
O4 C20 2_556 3.78(3) yes
O4 C21 . 0.76(2) yes
O4 C21 2_556 1.59(2) yes
O4 C22 . 1.73(2) yes
O4 C22 2_556 2.29(3) yes
O4 H9 3_546 3.2(2) no
O4 H9 4_554 3.0(2) no
O4 H13 3_546 4.0(2) no
O4 H13 4_554 3.8(2) no
O4 H14 1_455 3.9(4) no
O4 H14 2_656 3.2(4) no
O4 H15 1_455 3.8(2) no
O4 H15 2_656 2.8(2) no
O4 H25 . 3.86(9) no
N1 N3 . 3.198(6) yes
N1 N3 2_657 3.037(6) yes
N1 N5 . 3.041(6) yes
N1 N5 2_657 2.997(6) yes
N1 C1 . 1.335(7) yes
N1 C2 . 2.403(7) yes
N1 C3 . 2.819(7) yes
N1 C4 . 2.417(7) yes
N1 C5 . 1.346(7) yes
N1 C10 2_657 3.267(6) yes
N1 C14 . 3.599(7) yes
N1 C16 2_656 3.680(7) yes
N1 C19 . 3.735(7) yes
N1 H1 . 1.97(2) no
N1 H2 . 3.25(3) no
N1 H3 . 3.26(2) no
N1 H4 . 1.97(1) no
N1 H14 2_657 2.9(2) no
N1 H17 . 3.32(2) no
N1 H18 2_656 3.4(5) no
N1 H19 2_656 3.1(3) no
N2 C1 . 3.681(7) yes
N2 C2 . 2.409(8) yes
N2 C3 . 1.421(7) yes
N2 C4 . 2.497(7) yes
N2 C5 . 3.725(7) yes
N2 C6 . 1.505(7) yes
N2 C7 . 2.442(8) yes
N2 C8 . 2.455(8) yes
N2 C9 . 2.483(9) yes
N2 H2 . 2.56(2) no
N2 H2 2_557 3.65(2) no
N2 H3 . 2.71(2) no
N2 H5 . 3.27(4) no
N2 H6 . 2.62(4) no
N2 H7 . 2.61(3) no
N2 H8 . 2.63(3) no
N2 H9 . 3.28(3) no
N2 H10 . 2.63(3) no
N2 H11 . 2.66(6) no
N2 H12 . 2.67(5) no
N2 H13 . 3.30(4) no
N3 N5 . 3.047(6) yes
N3 N5 2_657 2.996(6) yes
N3 C1 . 3.562(7) yes
N3 C5 2_657 3.440(6) yes
N3 C10 . 1.345(7) yes
N3 C11 . 2.406(7) yes
N3 C12 . 2.806(6) yes
N3 C13 . 2.412(6) yes
N3 C14 . 1.336(6) yes
N3 C16 2_656 3.588(7) yes
N3 C19 2_657 3.751(7) yes
N3 H1 . 3.3(1) no
N3 H4 2_657 3.15(5) no
N3 H14 . 1.98(3) no
N3 H15 . 3.3(1) no
N3 H16 . 3.26(4) no
N3 H17 . 1.96(2) no
N3 H19 2_656 2.92(6) no
N3 H20 2_656 3.40(7) no
N3 H21 4_545 3.58(6) no
N3 H23 4_545 3.89(9) no
N4 C4 3_646 3.945(7) yes
N4 C10 . 3.680(6) yes
N4 C11 . 2.418(6) yes
N4 C12 . 1.421(6) yes
N4 C13 . 2.472(7) yes
N4 C14 . 3.712(7) yes
N4 C15 . 1.512(6) yes
N4 C16 . 2.437(7) yes
N4 C17 . 2.439(6) yes
N4 C18 . 2.519(7) yes
N4 H3 3_646 3.2(4) no
N4 H4 3_646 3.4(2) no
N4 H15 . 2.58(3) no
N4 H16 . 2.68(9) no
N4 H18 . 2.60(4) no
N4 H19 . 3.27(4) no
N4 H20 . 2.61(2) no
N4 H21 . 2.61(3) no
N4 H22 . 3.27(5) no
N4 H23 . 2.60(2) no
N4 H24 . 2.69(3) no
N4 H25 . 3.33(4) no
N4 H26 . 2.72(4) no
N5 C1 2_657 3.120(7) yes
N5 C5 . 3.174(7) yes
N5 C10 . 3.138(7) yes
N5 C14 2_657 3.233(6) yes
N5 C19 . 1.179(6) yes
N5 H1 2_657 2.6(1) no
N5 H4 . 2.67(5) no
N5 H14 . 2.62(3) no
N5 H17 2_657 2.77(3) no
N5 H19 2_656 3.1(1) no
N5 H21 3_656 3.5(1) no
N5 H22 2_656 3.8(2) no
N5 H25 2_656 3.8(2) no
C1 C2 . 1.386(8) yes
C1 C3 . 2.399(8) yes
C1 C4 . 2.715(8) yes
C1 C5 . 2.270(8) yes
C1 C10 2_657 3.967(7) yes
C1 C14 . 3.453(8) yes
C1 C16 2_656 3.939(8) yes
C1 C19 2_657 3.883(8) yes
C1 C20 2_557 3.886(19) yes
C1 C22 2_557 3.495(16) yes
C1 H1 . 0.950(8) no
C1 H2 . 2.04(2) no
C1 H2 2_557 3.90(2) no
C1 H3 . 3.66(3) no
C1 H4 . 3.12(3) no
C1 H14 2_657 3.3(3) no
C1 H17 . 2.89(4) no
C1 H18 2_656 3.5(7) no
C1 H19 2_656 3.6(5) no
C2 C3 . 1.393(8) yes
C2 C4 . 2.382(8) yes
C2 C5 . 2.695(8) yes
C2 C6 . 3.821(8) yes
C2 C20 . 3.961(19) yes
C2 C20 2_557 3.370(19) yes
C2 C22 2_557 3.373(17) yes
C2 H1 . 2.02(2) no
C2 H2 . 0.95(1) no
C2 H2 2_557 2.99(1) no
C2 H3 . 3.25(3) no
C2 H4 . 3.65(4) no
C2 H17 . 3.89(7) no
C2 H18 2_656 3.5(8) no
C3 C4 . 1.396(8) yes
C3 C5 . 2.386(7) yes
C3 C6 . 2.593(8) yes
C3 C7 . 3.809(8) yes
C3 C8 . 3.218(8) yes
C3 C9 . 3.059(9) yes
C3 H1 . 3.25(3) no
C3 H2 . 2.04(2) no
C3 H2 2_557 3.77(2) no
C3 H3 . 2.05(2) no
C3 H4 . 3.24(3) no
C3 H6 . 3.94(7) no
C3 H8 . 2.95(3) no
C3 H10 . 3.50(6) no
C3 H11 . 2.78(3) no
C3 H12 . 3.25(3) no
C3 H13 . 3.95(4) no
C3 H13 4_555 3.93(4) no
C3 H18 2_656 3.3(8) no
C4 C5 . 1.379(7) yes
C4 C6 . 3.093(8) yes
C4 C8 . 3.320(8) yes
C4 C9 . 3.152(8) yes
C4 C16 2_656 3.889(8) yes
C4 H1 . 3.67(3) no
C4 H2 . 3.25(3) no
C4 H3 . 0.950(7) no
C4 H4 . 2.01(2) no
C4 H8 . 2.70(4) no
C4 H10 . 3.8(1) no
C4 H11 . 2.49(3) no
C4 H12 . 3.56(6) no
C4 H12 4_555 3.61(6) no
C4 H13 . 3.92(6) no
C4 H13 4_555 3.58(6) no
C4 H18 2_656 3.2(7) no
C4 H19 2_656 3.7(5) no
C4 H23 2_656 3.7(5) no
C5 C10 2_657 3.692(7) yes
C5 C16 2_656 3.644(7) yes
C5 C19 . 3.444(7) yes
C5 H1 . 3.13(2) no
C5 H2 . 3.64(4) no
C5 H3 . 2.04(2) no
C5 H4 . 0.950(8) no
C5 H8 . 3.94(6) no
C5 H11 . 3.61(5) no
C5 H13 4_555 3.86(9) no
C5 H14 2_657 3.6(2) no
C5 H18 2_656 3.3(5) no
C5 H19 2_656 3.1(3) no
C5 H21 3_656 3.5(2) no
C5 H22 2_656 3.9(2) no
C5 H23 3_656 3.7(4) no
C6 C7 . 1.531(8) yes
C6 C8 . 1.530(8) yes
C6 C9 . 1.516(9) yes
C6 H3 . 2.82(3) no
C6 H5 . 2.06(3) no
C6 H6 . 2.05(3) no
C6 H7 . 2.05(3) no
C6 H8 . 2.05(3) no
C6 H9 . 2.05(2) no
C6 H10 . 2.05(3) no
C6 H11 . 2.04(5) no
C6 H12 . 2.04(4) no
C6 H13 . 2.04(3) no
C7 C8 . 2.479(9) yes
C7 C9 . 2.49(1) yes
C7 C18 3_556 3.791(8) yes
C7 H5 . 0.95(1) no
C7 H6 . 0.95(1) no
C7 H7 . 0.95(1) no
C7 H8 . 3.31(6) no
C7 H8 4_554 3.98(6) no
C7 H9 . 2.69(4) no
C7 H10 . 2.61(4) no
C7 H10 4_554 3.51(4) no
C7 H11 . 3.31(7) no
C7 H12 . 2.63(8) no
C7 H13 . 2.68(6) no
C7 H17 2_557 3.6(1) no
C7 H21 3_556 3.8(7) no
C7 H22 3_556 3.8(8) no
C7 H25 3_556 3.4(5) no
C7 H26 3_556 3.3(4) no
C8 C9 . 2.546(9) yes
C8 C21 4_555 3.627(14) yes
C8 H3 . 2.79(4) no
C8 H5 . 2.68(5) no
C8 H6 . 3.30(6) no
C8 H6 4_555 3.42(6) no
C8 H7 . 2.62(3) no
C8 H8 . 0.95(1) no
C8 H9 . 0.950(9) no
C8 H10 . 0.95(1) no
C8 H11 . 2.75(9) no
C8 H12 . 3.35(7) no
C8 H12 4_555 3.33(7) no
C8 H13 . 2.72(6) no
C8 H15 3_656 3.9(8) no
C9 H3 . 2.75(4) no
C9 H3 4_554 3.84(4) no
C9 H5 . 2.67(5) no
C9 H6 . 2.66(4) no
C9 H7 . 3.3(1) no
C9 H8 . 2.77(4) no
C9 H8 4_554 3.41(4) no
C9 H9 . 2.71(6) no
C9 H10 . 3.3(1) no
C9 H10 4_554 4.0(1) no
C9 H11 . 0.95(1) no
C9 H12 . 0.95(1) no
C9 H13 . 0.95(1) no
C9 H18 2_656 3.8(7) no
C9 H23 2_656 3.3(5) no
C10 C11 . 1.382(7) yes
C10 C12 . 2.386(7) yes
C10 C13 . 2.720(7) yes
C10 C14 . 2.276(8) yes
C10 C16 2_656 3.675(8) yes
C10 C19 . 3.907(7) yes
C10 C21 2_656 3.989(14) yes
C10 H4 2_657 3.6(1) no
C10 H13 3_646 4.0(2) no
C10 H14 . 0.950(8) no
C10 H15 . 2.04(4) no
C10 H16 . 3.67(3) no
C10 H17 . 3.13(9) no
C10 H19 2_656 3.0(1) no
C10 H20 2_656 3.45(6) no
C10 H24 2_656 3.8(1) no
C10 H25 2_656 3.5(2) no
C11 C12 . 1.387(7) yes
C11 C13 . 2.389(8) yes
C11 C14 . 2.704(8) yes
C11 C15 . 3.686(7) yes
C11 C16 2_656 3.967(8) yes
C11 C18 2_656 3.894(8) yes
C11 C20 2_656 3.820(18) yes
C11 C21 2_656 3.511(13) yes
C11 H3 3_646 4.0(3) no
C11 H11 3_646 3.7(2) no
C11 H13 3_646 3.8(3) no
C11 H14 . 2.02(2) no
C11 H15 . 0.95(1) no
C11 H16 . 3.26(5) no
C11 H17 . 3.7(2) no
C11 H19 2_656 3.62(9) no
C11 H20 . 3.65(5) no
C11 H20 2_656 3.47(5) no
C11 H23 4_545 3.97(6) no
C11 H24 . 3.76(6) no
C11 H24 2_656 3.38(6) no
C11 H25 2_656 3.5(1) no
C12 C13 . 1.396(7) yes
C12 C14 . 2.385(7) yes
C12 C15 . 2.618(6) yes
C12 C16 . 3.432(7) yes
C12 C17 . 3.726(7) yes
C12 C18 . 2.974(7) yes
C12 H3 3_646 3.7(3) no
C12 H11 3_646 3.9(2) no
C12 H14 . 3.24(4) no
C12 H15 . 2.04(2) no
C12 H16 . 2.05(4) no
C12 H17 . 3.2(1) no
C12 H18 . 3.73(7) no
C12 H20 . 3.23(3) no
C12 H20 2_656 3.38(3) no
C12 H21 . 3.73(5) no
C12 H22 4_545 3.69(7) no
C12 H23 . 4.00(4) no
C12 H23 4_545 3.71(4) no
C12 H24 . 2.75(4) no
C12 H24 2_656 3.81(4) no
C12 H25 . 3.90(8) no
C12 H26 . 3.02(4) no
C13 C14 . 1.387(7) yes
C13 C15 . 3.290(7) yes
C13 C17 4_545 3.484(7) yes
C13 C18 . 3.038(7) yes
C13 H7 2_557 3.6(4) no
C13 H14 . 3.67(3) no
C13 H15 . 3.25(9) no
C13 H16 . 0.950(8) no
C13 H17 . 2.02(3) no
C13 H19 2_656 3.92(9) no
C13 H20 2_656 3.3(1) no
C13 H21 4_545 3.38(4) no
C13 H22 4_545 3.04(5) no
C13 H23 4_545 3.5(1) no
C13 H24 . 2.77(3) no
C13 H25 . 3.96(7) no
C13 H26 . 2.73(4) no
C14 C16 2_656 3.764(7) yes
C14 C17 4_545 3.517(7) yes
C14 C19 2_657 3.683(7) yes
C14 H1 . 2.99(9) no
C14 H4 2_657 3.66(4) no
C14 H7 2_557 3.6(3) no
C14 H14 . 3.13(5) no
C14 H15 . 3.7(2) no
C14 H16 . 2.05(2) no
C14 H17 . 0.95(1) no
C14 H19 2_656 3.4(1) no
C14 H20 2_656 3.3(1) no
C14 H21 4_545 3.06(5) no
C14 H22 4_545 3.38(6) no
C14 H23 4_545 3.6(2) no
C14 H24 . 3.77(5) no
C14 H26 . 3.94(6) no
C15 C16 . 1.529(7) yes
C15 C17 . 1.526(7) yes
C15 C18 . 1.523(7) yes
C15 H4 3_646 4.0(2) no
C15 H15 . 3.83(7) no
C15 H16 . 3.16(8) no
C15 H18 . 2.05(5) no
C15 H19 . 2.05(2) no
C15 H20 . 2.05(2) no
C15 H21 . 2.05(2) no
C15 H22 . 2.05(2) no
C15 H23 . 2.04(2) no
C15 H24 . 2.04(3) no
C15 H25 . 2.05(2) no
C15 H26 . 2.05(5) no
C16 C17 . 2.521(8) yes
C16 C18 . 2.491(8) yes
C16 C20 2_656 3.776(19) yes
C16 H4 2_656 3.9(3) no
C16 H14 2_656 4.0(1) no
C16 H15 . 3.93(8) no
C16 H18 . 0.95(1) no
C16 H19 . 0.95(1) no
C16 H20 . 0.950(8) no
C16 H21 . 3.34(3) no
C16 H22 . 2.73(2) no
C16 H23 . 2.67(2) no
C16 H24 . 2.67(9) no
C16 H24 2_656 3.68(9) no
C16 H25 . 2.66(6) no
C16 H26 . 3.3(1) no
C17 C18 . 2.507(8) yes
C17 C19 2_656 3.954(7) yes
C17 C19 3_646 3.935(8) yes
C17 H4 3_646 3.2(2) no
C17 H7 3_546 3.5(1) no
C17 H11 2_656 3.5(3) no
C17 H16 . 3.92(9) no
C17 H16 4_544 3.57(9) no
C17 H17 4_544 3.6(2) no
C17 H18 . 2.68(3) no
C17 H19 . 2.73(2) no
C17 H20 . 3.33(3) no
C17 H21 . 0.950(9) no
C17 H22 . 0.95(1) no
C17 H23 . 0.95(1) no
C17 H24 . 3.32(5) no
C17 H25 . 2.71(4) no
C17 H26 . 2.66(7) no
C18 H5 3_546 3.1(5) no
C18 H7 3_546 3.7(6) no
C18 H15 2_656 3.83(6) no
C18 H16 . 2.67(2) no
C18 H18 . 3.3(1) no
C18 H19 . 2.66(7) no
C18 H20 . 2.67(6) no
C18 H20 2_656 3.68(6) no
C18 H21 . 2.70(2) no
C18 H22 . 2.67(4) no
C18 H23 . 3.32(8) no
C18 H24 . 0.950(8) no
C18 H25 . 0.95(1) no
C18 H26 . 0.950(9) no
C19 H1 2_657 3.1(2) no
C19 H4 . 2.74(8) no
C19 H6 1_655 3.4(1) no
C19 H7 4_654 3.9(3) no
C19 H9 4_654 4.0(3) no
C19 H10 4_654 3.4(4) no
C19 H14 . 3.30(3) no
C19 H16 3_656 3.7(1) no
C19 H17 2_657 3.11(5) no
C19 H19 2_656 3.2(1) no
C19 H21 3_656 3.0(2) no
C19 H22 2_656 3.1(2) no
C19 H25 2_656 3.5(3) no
C19 H26 3_656 3.8(2) no
C20 C21 . 2.24(2) yes
C20 C22 . 1.68(2) yes
C20 H1 2_557 3.8(1) no
C20 H2 . 3.73(9) no
C20 H2 2_557 2.82(9) no
C20 H8 4_554 3.8(1) no
C20 H9 4_554 3.6(2) no
C20 H12 . 3.78(8) no
C20 H15 2_656 2.9(3) no
C20 H18 2_656 3.2(5) no
C20 H20 2_656 3.4(3) no
C20 H24 . 3.6(1) no
C21 C22 . 1.096(16) yes
C21 C22 2_556 3.00(2) yes
C21 H8 4_554 3.8(1) no
C21 H9 3_546 3.7(1) no
C21 H9 4_554 2.7(1) no
C21 H13 4_554 4.0(1) no
C21 H14 1_455 3.8(3) no
C21 H14 2_656 3.6(3) no
C21 H15 2_656 2.6(1) no
C21 H25 . 3.92(9) no
C22 H1 2_557 3.5(2) no
C22 H2 2_557 3.3(1) no
C22 H9 4_554 3.2(2) no
C22 H13 3_546 3.7(1) no
C22 H14 1_455 3.5(2) no
C22 H15 2_656 3.3(2) no

loop_
_geom_torsion_atom_site_label_1
_geom_torsion_atom_site_label_2
_geom_torsion_atom_site_label_3
_geom_torsion_atom_site_label_4
_geom_torsion
_geom_torsion_publ_flag
N3 Co1 N1 C1 59.2(9) yes
N3 Co1 N1 C5 -116.5(8) yes
N5 Co1 N1 C1 150.2(8) yes
N5 Co1 N1 C5 -25.5(9) yes
N1 Co1 N3 C10 124.9(8) yes
N1 Co1 N3 C14 -55.4(9) yes
N5 Co1 N3 C10 34.0(8) yes
N5 Co1 N3 C14 -146.3(8) yes
N1 Co1 N5 C19 28.9(3) yes
N3 Co1 N5 C19 121.9(2) yes
C22 O4 C21 C22 0.0(1) yes
C21 O4 C22 C20 -34.2(3) yes
C21 O4 C22 C21 0.0(1) yes
Co1 N1 C1 C2 -173.7(6) yes
C5 N1 C1 C2 2.2(1) yes
Co1 N1 C5 C4 173.7(5) yes
C1 N1 C5 C4 -2.2(1) yes
O1 N2 C3 C2 9.8(1) yes
O1 N2 C3 C4 -168.9(8) yes
C6 N2 C3 C2 -167.7(9) yes
C6 N2 C3 C4 13.6(2) yes
O1 N2 C6 C7 -8.5(1) yes
O1 N2 C6 C8 107.8(1) yes
O1 N2 C6 C9 -127.6(1) yes
C3 N2 C6 C7 168.9(9) yes
C3 N2 C6 C8 -74.8(1) yes
C3 N2 C6 C9 49.9(1) yes
Co1 N3 C10 C11 -179.5(5) yes
C14 N3 C10 C11 0.8(1) yes
Co1 N3 C14 C13 178.6(5) yes
C10 N3 C14 C13 -1.7(1) yes
O2 N4 C12 C11 33.2(9) yes
O2 N4 C12 C13 -142.4(7) yes
C15 N4 C12 C11 -125.3(8) yes
C15 N4 C12 C13 59.0(1) yes
O2 N4 C15 C16 -59.3(8) yes
O2 N4 C15 C17 59.7(8) yes
O2 N4 C15 C18 -179.0(6) yes
C12 N4 C15 C16 99.3(9) yes
C12 N4 C15 C17 -141.7(8) yes
C12 N4 C15 C18 -20.4(1) yes
Co1 N5 C19 O3 87.2(3) yes
N1 C1 C2 C3 0.3(1) yes
C1 C2 C3 N2 178.3(8) yes
C1 C2 C3 C4 -2.9(1) yes
N2 C3 C4 C5 -178.4(7) yes
C2 C3 C4 C5 2.9(1) yes
C3 C4 C5 N1 -0.4(1) yes
N3 C10 C11 C12 1.4(1) yes
C10 C11 C12 N4 -178.4(7) yes
C10 C11 C12 C13 -2.6(1) yes
N4 C12 C13 C14 177.4(6) yes
C11 C12 C13 C14 1.8(1) yes
C12 C13 C14 N3 0.4(1) yes
O4 C21 C22 O4 0.0(2) yes
O4 C21 C22 C20 149.7(4) yes

loop_
_cod_changelog_entry_id
_cod_changelog_entry_author
_cod_changelog_entry_date
_cod_changelog_entry_text
1 'Vaitkus, Antanas' 2022-05-06T18:33:00+03:00 'Updated bibliographic information.'
